data_7217189
loop_
_publ_author_name
'Chen, Xuan-Rong'
'Sui, Yun-Xia'
'Zhai, Lu'
'Ning, Wei-Hua'
'Ren, Xiao-Ming'

_publ_section_title
;
 Influence of the molecular structures of dithiolate ligands on crystal
 packing modes and magnetic properties in salts
 (Bz-Et3N)[Ni(dmit)x(mnt)2&#x2212;x] (x = 0--2)
;
_journal_issue 37
_journal_name_full CrystEngComm
_journal_page_first 8717
_journal_paper_doi 10.1039/C4CE01168F
_journal_volume 16
_journal_year 2014
_chemical_formula_sum 'C19 H22 N Ni S10'
_chemical_formula_weight 643.69
_chemical_name_systematic
; 
 ? 
;
_space_group_IT_number 2
_symmetry_cell_setting triclinic
_symmetry_space_group_name_Hall '-P 1'
_symmetry_space_group_name_H-M 'P -1'
_atom_sites_solution_hydrogens geom
_atom_sites_solution_primary direct
_atom_sites_solution_secondary difmap
_audit_creation_method SHELXL-97
_cell_angle_alpha 85.342(3)
_cell_angle_beta 74.876(3)
_cell_angle_gamma 85.864(3)
_cell_formula_units_Z 2
_cell_length_a 9.6795(9)
_cell_length_b 11.1962(11)
_cell_length_c 12.7101(13)
_cell_measurement_temperature 293(2)
_cell_volume 1323.5(2)
_computing_cell_refinement 'Bruker SMART'
_computing_data_collection 'Bruker SMART'
_computing_data_reduction 'Bruker SAINT'
_computing_molecular_graphics 'Bruker SHELXTL'
_computing_publication_material 'Bruker SHELXTL'
_computing_structure_refinement 'SHELXL-97 (Sheldrick, 1997)'
_computing_structure_solution 'SHELXS-97 (Sheldrick, 1990)'
_diffrn_ambient_temperature 293(2)
_diffrn_measured_fraction_theta_full 0.996
_diffrn_measured_fraction_theta_max 0.996
_diffrn_measurement_device_type 'Smart CCD area detector'
_diffrn_measurement_method 'phi and omega scans'
_diffrn_radiation_monochromator graphite
_diffrn_radiation_source 'fine-focus sealed tube'
_diffrn_radiation_type MoK\a
_diffrn_radiation_wavelength 0.71073
_diffrn_reflns_av_R_equivalents 0.0349
_diffrn_reflns_av_sigmaI/netI 0.0258
_diffrn_reflns_limit_h_max 12
_diffrn_reflns_limit_h_min -12
_diffrn_reflns_limit_k_max 14
_diffrn_reflns_limit_k_min -14
_diffrn_reflns_limit_l_max 16
_diffrn_reflns_limit_l_min -16
_diffrn_reflns_number 28116
_diffrn_reflns_theta_full 27.61
_diffrn_reflns_theta_max 27.61
_diffrn_reflns_theta_min 1.66
_exptl_absorpt_coefficient_mu 1.533
_exptl_crystal_density_diffrn 1.615
_exptl_crystal_density_method 'not measured'
_exptl_crystal_F_000 662
_refine_diff_density_max 0.274
_refine_diff_density_min -0.436
_refine_diff_density_rms 0.078
_refine_ls_extinction_method none
_refine_ls_goodness_of_fit_ref 1.037
_refine_ls_hydrogen_treatment mixed
_refine_ls_matrix_type full
_refine_ls_number_parameters 283
_refine_ls_number_reflns 6126
_refine_ls_number_restraints 0
_refine_ls_restrained_S_all 1.037
_refine_ls_R_factor_all 0.0454
_refine_ls_R_factor_gt 0.0340
_refine_ls_shift/su_max 0.000
_refine_ls_shift/su_mean 0.000
_refine_ls_structure_factor_coef Fsqd
_refine_ls_weighting_details 'calc w=1/[\s^2^(Fo^2^)+(0.0391P)^2^+0.5418P] where P=(Fo^2^+2Fc^2^)/3'
_refine_ls_weighting_scheme calc
_refine_ls_wR_factor_gt 0.0786
_refine_ls_wR_factor_ref 0.0853
_reflns_number_gt 5058
_reflns_number_total 6126
_reflns_threshold_expression >2sigma(I)
_cod_data_source_file c4ce01168f2.cif
_cod_data_source_block 2
_cod_depositor_comments 'Adding full bibliography for 7217188--7217190.cif.'
_cod_original_sg_symbol_H-M P-1
_cod_database_code 7217189

loop_
_symmetry_equiv_pos_as_xyz
'x, y, z'
'-x, -y, -z'

loop_
_atom_site_label
_atom_site_type_symbol
_atom_site_fract_x
_atom_site_fract_y
_atom_site_fract_z
_atom_site_U_iso_or_equiv
_atom_site_adp_type
_atom_site_occupancy
_atom_site_symmetry_multiplicity
_atom_site_calc_flag
_atom_site_refinement_flags
Ni1 Ni 0.67975(2) 0.52850(2) 0.14666(2) 0.03566(8) Uani 1 1 d .
S1 S 0.66584(8) 0.13209(6) -0.26031(6) 0.06406(19) Uani 1 1 d .
S2 S 0.80429(6) 0.31720(5) -0.17601(4) 0.04833(14) Uani 1 1 d .
S3 S 0.53070(6) 0.23869(5) -0.04796(5) 0.04973(15) Uani 1 1 d .
S4 S 0.52563(5) 0.40441(5) 0.13201(4) 0.04401(13) Uani 1 1 d .
S5 S 0.82258(5) 0.48792(5) -0.00871(4) 0.04156(13) Uani 1 1 d .
S6 S 0.70316(8) 0.96088(6) 0.52076(5) 0.05974(17) Uani 1 1 d .
S7 S 0.83543(6) 0.83180(5) 0.32095(5) 0.05034(15) Uani 1 1 d .
S8 S 0.56384(7) 0.76005(6) 0.45686(5) 0.05636(17) Uani 1 1 d .
S9 S 0.54457(6) 0.56727(5) 0.30647(5) 0.04909(15) Uani 1 1 d .
S10 S 0.83618(6) 0.65411(5) 0.15327(5) 0.04866(15) Uani 1 1 d .
N1 N 1.01035(19) 0.26708(15) 0.29767(14) 0.0448(4) Uani 1 1 d .
C1 C 0.6653(2) 0.22343(19) -0.16641(17) 0.0438(5) Uani 1 1 d .
C2 C 0.7346(2) 0.38345(18) -0.05271(16) 0.0379(4) Uani 1 1 d .
C3 C 0.6060(2) 0.34603(18) 0.00868(17) 0.0395(4) Uani 1 1 d .
C4 C 0.7010(2) 0.85613(19) 0.43714(17) 0.0444(5) Uani 1 1 d .
C5 C 0.7584(2) 0.71727(18) 0.27509(17) 0.0409(5) Uani 1 1 d .
C6 C 0.6326(2) 0.68130(19) 0.33968(17) 0.0419(5) Uani 1 1 d .
C7 C 0.7103(3) 0.1659(2) 0.2572(2) 0.0572(6) Uani 1 1 d .
H7 H 0.6725 0.2008 0.3233 0.069 Uiso 1 1 calc R
C8 C 0.6371(3) 0.0793(3) 0.2274(2) 0.0676(7) Uani 1 1 d .
H8 H 0.5513 0.0548 0.2740 0.081 Uiso 1 1 calc R
C9 C 0.6902(3) 0.0286(2) 0.1293(3) 0.0706(8) Uani 1 1 d .
H9 H 0.6411 -0.0307 0.1096 0.085 Uiso 1 1 calc R
C10 C 0.8161(3) 0.0658(3) 0.0600(2) 0.0686(7) Uani 1 1 d .
H10 H 0.8514 0.0328 -0.0072 0.082 Uiso 1 1 calc R
C11 C 0.8903(3) 0.1522(2) 0.0902(2) 0.0579(6) Uani 1 1 d .
H11 H 0.9753 0.1771 0.0429 0.069 Uiso 1 1 calc R
C12 C 0.8398(2) 0.20229(19) 0.18998(18) 0.0458(5) Uani 1 1 d .
C13 C 0.9180(2) 0.3013(2) 0.21812(19) 0.0484(5) Uani 1 1 d .
H13A H 0.8477 0.3638 0.2488 0.058 Uiso 1 1 calc R
H13B H 0.9789 0.3355 0.1509 0.058 Uiso 1 1 calc R
C14 C 1.1920(3) 0.3639(3) 0.3741(2) 0.0681(7) Uani 1 1 d .
H14A H 1.1353 0.3537 0.4481 0.102 Uiso 1 1 calc R
H14B H 1.2448 0.4350 0.3654 0.102 Uiso 1 1 calc R
H14C H 1.2577 0.2955 0.3573 0.102 Uiso 1 1 calc R
C15 C 1.0953(3) 0.3756(2) 0.29789(19) 0.0522(6) Uani 1 1 d .
H15A H 1.1533 0.3929 0.2243 0.063 Uiso 1 1 calc R
H15B H 1.0284 0.4439 0.3170 0.063 Uiso 1 1 calc R
C16 C 0.8207(4) 0.3345(3) 0.4667(3) 0.0892(10) Uani 1 1 d .
H16A H 0.8772 0.3950 0.4816 0.134 Uiso 1 1 calc R
H16B H 0.7596 0.3031 0.5340 0.134 Uiso 1 1 calc R
H16C H 0.7630 0.3690 0.4198 0.134 Uiso 1 1 calc R
C17 C 0.9181(3) 0.2346(2) 0.41141(19) 0.0612(7) Uani 1 1 d .
H17A H 0.8599 0.1693 0.4068 0.073 Uiso 1 1 calc R
H17B H 0.9808 0.2051 0.4572 0.073 Uiso 1 1 calc R
C18 C 1.2235(3) 0.1769(3) 0.1566(2) 0.0683(7) Uani 1 1 d .
H18A H 1.1808 0.2132 0.1008 0.102 Uiso 1 1 calc R
H18B H 1.2698 0.1009 0.1346 0.102 Uiso 1 1 calc R
H18C H 1.2929 0.2285 0.1675 0.102 Uiso 1 1 calc R
C19 C 1.1083(3) 0.1582(2) 0.2622(2) 0.0531(6) Uani 1 1 d .
H19A H 1.0502 0.0941 0.2543 0.064 Uiso 1 1 calc R
H19B H 1.1544 0.1316 0.3199 0.064 Uiso 1 1 calc R

loop_
_atom_site_aniso_label
_atom_site_aniso_U_11
_atom_site_aniso_U_22
_atom_site_aniso_U_33
_atom_site_aniso_U_23
_atom_site_aniso_U_13
_atom_site_aniso_U_12
Ni1 0.03334(14) 0.03750(15) 0.03780(15) -0.01082(10) -0.00895(11) -0.00412(10)
S1 0.0793(5) 0.0579(4) 0.0621(4) -0.0279(3) -0.0212(3) -0.0126(3)
S2 0.0486(3) 0.0544(3) 0.0427(3) -0.0183(2) -0.0056(2) -0.0131(3)
S3 0.0458(3) 0.0528(3) 0.0544(3) -0.0166(3) -0.0120(3) -0.0165(3)
S4 0.0356(3) 0.0502(3) 0.0461(3) -0.0152(2) -0.0048(2) -0.0100(2)
S5 0.0396(3) 0.0470(3) 0.0389(3) -0.0130(2) -0.0053(2) -0.0142(2)
S6 0.0825(5) 0.0520(3) 0.0499(3) -0.0217(3) -0.0199(3) -0.0067(3)
S7 0.0519(3) 0.0489(3) 0.0516(3) -0.0190(2) -0.0082(3) -0.0134(3)
S8 0.0491(3) 0.0715(4) 0.0481(3) -0.0293(3) -0.0022(3) -0.0107(3)
S9 0.0404(3) 0.0593(3) 0.0469(3) -0.0200(3) -0.0018(2) -0.0145(2)
S10 0.0421(3) 0.0542(3) 0.0480(3) -0.0230(3) 0.0008(2) -0.0148(2)
N1 0.0508(10) 0.0410(9) 0.0447(10) 0.0047(8) -0.0154(8) -0.0137(8)
C1 0.0495(12) 0.0394(11) 0.0449(11) -0.0084(9) -0.0152(10) -0.0019(9)
C2 0.0406(11) 0.0383(10) 0.0375(10) -0.0119(8) -0.0120(8) -0.0032(8)
C3 0.0417(11) 0.0371(10) 0.0443(11) -0.0106(9) -0.0160(9) -0.0054(9)
C4 0.0497(12) 0.0446(12) 0.0424(11) -0.0112(9) -0.0162(10) 0.0005(9)
C5 0.0415(11) 0.0399(11) 0.0441(11) -0.0142(9) -0.0123(9) -0.0034(9)
C6 0.0428(11) 0.0450(11) 0.0396(11) -0.0165(9) -0.0097(9) -0.0007(9)
C7 0.0505(14) 0.0648(15) 0.0568(14) -0.0018(12) -0.0140(11) -0.0088(12)
C8 0.0529(15) 0.0752(18) 0.0778(19) 0.0072(15) -0.0207(14) -0.0220(13)
C9 0.0743(19) 0.0634(17) 0.087(2) -0.0014(15) -0.0398(17) -0.0199(15)
C10 0.0753(18) 0.0728(18) 0.0658(17) -0.0145(14) -0.0283(15) -0.0086(15)
C11 0.0519(14) 0.0691(16) 0.0544(14) -0.0027(12) -0.0155(11) -0.0100(12)
C12 0.0463(12) 0.0436(12) 0.0501(12) 0.0051(10) -0.0185(10) -0.0056(9)
C13 0.0527(13) 0.0441(12) 0.0510(13) 0.0058(10) -0.0197(10) -0.0073(10)
C14 0.0769(18) 0.0714(17) 0.0650(16) -0.0013(13) -0.0280(14) -0.0295(14)
C15 0.0642(15) 0.0428(12) 0.0518(13) 0.0014(10) -0.0155(11) -0.0193(11)
C16 0.083(2) 0.112(3) 0.0650(18) -0.0170(18) 0.0043(16) -0.025(2)
C17 0.0656(16) 0.0716(17) 0.0471(13) 0.0105(12) -0.0131(12) -0.0286(13)
C18 0.0565(15) 0.0713(18) 0.0772(18) -0.0178(14) -0.0135(14) -0.0028(13)
C19 0.0594(14) 0.0415(12) 0.0651(15) 0.0008(11) -0.0282(12) -0.0065(10)

loop_
_atom_type_symbol
_atom_type_description
_atom_type_scat_dispersion_real
_atom_type_scat_dispersion_imag
_atom_type_scat_source
C C 0.0033 0.0016 'International Tables Vol C Tables 4.2.6.8 and 6.1.1.4'
H H 0.0000 0.0000 'International Tables Vol C Tables 4.2.6.8 and 6.1.1.4'
N N 0.0061 0.0033 'International Tables Vol C Tables 4.2.6.8 and 6.1.1.4'
Ni Ni 0.3393 1.1124 'International Tables Vol C Tables 4.2.6.8 and 6.1.1.4'
S S 0.1246 0.1234 'International Tables Vol C Tables 4.2.6.8 and 6.1.1.4'

loop_
_geom_angle_atom_site_label_1
_geom_angle_atom_site_label_2
_geom_angle_atom_site_label_3
_geom_angle
S5 Ni1 S10 85.07(2)
S5 Ni1 S4 92.73(2)
S10 Ni1 S4 177.38(2)
S5 Ni1 S9 177.26(2)
S10 Ni1 S9 93.38(2)
S4 Ni1 S9 88.87(2)
C1 S2 C2 97.56(10)
C1 S3 C3 98.30(10)
C3 S4 Ni1 102.29(7)
C2 S5 Ni1 102.81(7)
C4 S7 C5 97.49(10)
C4 S8 C6 97.57(10)
C6 S9 Ni1 101.37(7)
C5 S10 Ni1 101.84(7)
C19 N1 C15 111.28(17)
C19 N1 C17 106.91(17)
C15 N1 C17 110.85(18)
C19 N1 C13 110.65(17)
C15 N1 C13 106.20(16)
C17 N1 C13 111.02(18)
S1 C1 S3 125.01(13)
S1 C1 S2 122.62(13)
S3 C1 S2 112.37(12)
C3 C2 S5 121.11(15)
C3 C2 S2 116.45(15)
S5 C2 S2 122.43(12)
C2 C3 S4 121.04(15)
C2 C3 S3 115.31(15)
S4 C3 S3 123.64(12)
S6 C4 S7 123.40(14)
S6 C4 S8 123.58(14)
S7 C4 S8 113.02(12)
C6 C5 S10 121.38(15)
C6 C5 S7 116.33(15)
S10 C5 S7 122.28(12)
C5 C6 S9 121.79(15)
C5 C6 S8 115.54(16)
S9 C6 S8 122.65(13)
C8 C7 C12 120.9(3)
C8 C7 H7 119.5
C12 C7 H7 119.5
C9 C8 C7 120.2(3)
C9 C8 H8 119.9
C7 C8 H8 119.9
C8 C9 C10 119.8(2)
C8 C9 H9 120.1
C10 C9 H9 120.1
C9 C10 C11 120.0(3)
C9 C10 H10 120.0
C11 C10 H10 120.0
C10 C11 C12 120.9(2)
C10 C11 H11 119.6
C12 C11 H11 119.6
C11 C12 C7 118.1(2)
C11 C12 C13 119.8(2)
C7 C12 C13 121.9(2)
C12 C13 N1 116.61(17)
C12 C13 H13A 108.1
N1 C13 H13A 108.1
C12 C13 H13B 108.1
N1 C13 H13B 108.1
H13A C13 H13B 107.3
C15 C14 H14A 109.5
C15 C14 H14B 109.5
H14A C14 H14B 109.5
C15 C14 H14C 109.5
H14A C14 H14C 109.5
H14B C14 H14C 109.5
C14 C15 N1 115.76(19)
C14 C15 H15A 108.3
N1 C15 H15A 108.3
C14 C15 H15B 108.3
N1 C15 H15B 108.3
H15A C15 H15B 107.4
C17 C16 H16A 109.5
C17 C16 H16B 109.5
H16A C16 H16B 109.5
C17 C16 H16C 109.5
H16A C16 H16C 109.5
H16B C16 H16C 109.5
C16 C17 N1 115.8(2)
C16 C17 H17A 108.3
N1 C17 H17A 108.3
C16 C17 H17B 108.3
N1 C17 H17B 108.3
H17A C17 H17B 107.4
C19 C18 H18A 109.5
C19 C18 H18B 109.5
H18A C18 H18B 109.5
C19 C18 H18C 109.5
H18A C18 H18C 109.5
H18B C18 H18C 109.5
N1 C19 C18 115.44(19)
N1 C19 H19A 108.4
C18 C19 H19A 108.4
N1 C19 H19B 108.4
C18 C19 H19B 108.4
H19A C19 H19B 107.5

loop_
_geom_bond_atom_site_label_1
_geom_bond_atom_site_label_2
_geom_bond_distance
Ni1 S5 2.1558(6)
Ni1 S10 2.1611(6)
Ni1 S4 2.1625(6)
Ni1 S9 2.1681(6)
S1 C1 1.632(2)
S2 C1 1.739(2)
S2 C2 1.740(2)
S3 C1 1.726(2)
S3 C3 1.7421(19)
S4 C3 1.717(2)
S5 C2 1.7045(19)
S6 C4 1.650(2)
S7 C4 1.721(2)
S7 C5 1.740(2)
S8 C4 1.723(2)
S8 C6 1.746(2)
S9 C6 1.722(2)
S10 C5 1.720(2)
N1 C19 1.513(3)
N1 C15 1.516(3)
N1 C17 1.519(3)
N1 C13 1.526(3)
C2 C3 1.359(3)
C5 C6 1.347(3)
C7 C8 1.373(4)
C7 C12 1.388(3)
C7 H7 0.9300
C8 C9 1.371(4)
C8 H8 0.9300
C9 C10 1.374(4)
C9 H9 0.9300
C10 C11 1.379(3)
C10 H10 0.9300
C11 C12 1.383(3)
C11 H11 0.9300
C12 C13 1.502(3)
C13 H13A 0.9700
C13 H13B 0.9700
C14 C15 1.505(3)
C14 H14A 0.9600
C14 H14B 0.9600
C14 H14C 0.9600
C15 H15A 0.9700
C15 H15B 0.9700
C16 C17 1.504(4)
C16 H16A 0.9600
C16 H16B 0.9600
C16 H16C 0.9600
C17 H17A 0.9700
C17 H17B 0.9700
C18 C19 1.515(4)
C18 H18A 0.9600
C18 H18B 0.9600
C18 H18C 0.9600
C19 H19A 0.9700
C19 H19B 0.9700

loop_
_geom_torsion_atom_site_label_1
_geom_torsion_atom_site_label_2
_geom_torsion_atom_site_label_3
_geom_torsion_atom_site_label_4
_geom_torsion
S5 Ni1 S4 C3 0.63(8)
S10 Ni1 S4 C3 33.5(5)
S9 Ni1 S4 C3 -177.14(8)
S10 Ni1 S5 C2 -178.77(8)
S4 Ni1 S5 C2 -0.20(8)
S9 Ni1 S5 C2 125.5(5)
S5 Ni1 S9 C6 59.8(5)
S10 Ni1 S9 C6 4.26(8)
S4 Ni1 S9 C6 -174.40(8)
S5 Ni1 S10 C5 178.71(8)
S4 Ni1 S10 C5 145.7(5)
S9 Ni1 S10 C5 -3.56(8)
C3 S3 C1 S1 178.99(15)
C3 S3 C1 S2 -0.85(14)
C2 S2 C1 S1 -179.41(14)
C2 S2 C1 S3 0.44(14)
Ni1 S5 C2 C3 -0.46(19)
Ni1 S5 C2 S2 -179.28(11)
C1 S2 C2 C3 0.32(19)
C1 S2 C2 S5 179.19(13)
S5 C2 C3 S4 1.1(3)
S2 C2 C3 S4 -179.98(11)
S5 C2 C3 S3 -179.85(11)
S2 C2 C3 S3 -1.0(2)
Ni1 S4 C3 C2 -1.13(19)
Ni1 S4 C3 S3 179.95(11)
C1 S3 C3 C2 1.11(19)
C1 S3 C3 S4 -179.91(14)
C5 S7 C4 S6 -177.92(15)
C5 S7 C4 S8 1.95(14)
C6 S8 C4 S6 178.93(15)
C6 S8 C4 S7 -0.94(14)
Ni1 S10 C5 C6 1.8(2)
Ni1 S10 C5 S7 -177.25(12)
C4 S7 C5 C6 -2.7(2)
C4 S7 C5 S10 176.46(14)
S10 C5 C6 S9 1.9(3)
S7 C5 C6 S9 -178.96(12)
S10 C5 C6 S8 -176.73(12)
S7 C5 C6 S8 2.4(2)
Ni1 S9 C6 C5 -4.5(2)
Ni1 S9 C6 S8 174.08(12)
C4 S8 C6 C5 -0.9(2)
C4 S8 C6 S9 -179.51(14)
C12 C7 C8 C9 -1.2(4)
C7 C8 C9 C10 -0.7(4)
C8 C9 C10 C11 1.3(4)
C9 C10 C11 C12 0.1(4)
C10 C11 C12 C7 -2.0(4)
C10 C11 C12 C13 -176.4(2)
C8 C7 C12 C11 2.5(4)
C8 C7 C12 C13 176.8(2)
C11 C12 C13 N1 -103.5(2)
C7 C12 C13 N1 82.3(3)
C19 N1 C13 C12 50.0(3)
C15 N1 C13 C12 170.9(2)
C17 N1 C13 C12 -68.5(3)
C19 N1 C15 C14 -61.3(3)
C17 N1 C15 C14 57.5(3)
C13 N1 C15 C14 178.2(2)
C19 N1 C17 C16 175.0(2)
C15 N1 C17 C16 53.5(3)
C13 N1 C17 C16 -64.3(3)
C15 N1 C19 C18 -51.0(3)
C17 N1 C19 C18 -172.2(2)
C13 N1 C19 C18 66.8(2)
